data_2206084
loop_
_publ_author_name
'Feng, Yun-Long'
'Zhao, Guo-Liang'
'Wen, Yi-Hang'

_publ_section_title
;
 4-{[1-(1-Adamantyl)ethyl]iminomethyl}phenol
;
_journal_issue 6
_journal_name_full 'Acta Crystallographica Section E'
_journal_page_first o1771
_journal_page_last o1773
_journal_paper_doi 10.1107/S1600536805014935
_journal_volume 61
_journal_year 2005
_chemical_formula_iupac 'C19 H25 N O'
_chemical_formula_moiety 'C19 H25 N O'
_chemical_formula_sum 'C19 H25 N O'
_chemical_formula_weight 283.40
_chemical_name_systematic
;
4-{[1-(1-Adamantyl)ethyl]iminomethyl}phenol
;
_space_group_IT_number 33
_symmetry_cell_setting orthorhombic
_symmetry_space_group_name_Hall 'P 2c -2n'
_symmetry_space_group_name_H-M 'P n a 21'
_atom_sites_solution_hydrogens geom
_atom_sites_solution_primary direct
_atom_sites_solution_secondary difmap
_audit_creation_method SHELXL-97
_cell_angle_alpha 90.00
_cell_angle_beta 90.00
_cell_angle_gamma 90.00
_cell_formula_units_Z 4
_cell_length_a 12.706(3)
_cell_length_b 11.141(2)
_cell_length_c 11.552(2)
_cell_measurement_reflns_used 3577
_cell_measurement_temperature 293(2)
_cell_measurement_theta_max 27.48
_cell_measurement_theta_min 2.43
_cell_volume 1635.3(6)
_computing_cell_refinement PROCESS-AUTO
_computing_data_collection 'PROCESS-AUTO (Rigaku, 1998)'
_computing_data_reduction 'TEXSAN (Molecular Structure Corporation, 1999)'
_computing_molecular_graphics 'SHELXTL/PC (Sheldrick, 1990)'
_computing_publication_material SHELXTL/PC
_computing_structure_refinement 'SHELXL97 (Sheldrick, 1997)'
_computing_structure_solution 'SHELXS97 (Sheldrick, 1997)'
_diffrn_ambient_temperature 293(2)
_diffrn_measured_fraction_theta_full 1.000
_diffrn_measured_fraction_theta_max 1.000
_diffrn_measurement_device_type 'Rigaku R-AXIS-RAPID imaging-plate'
_diffrn_measurement_method \w
_diffrn_radiation_monochromator graphite
_diffrn_radiation_source 'fine-focus sealed tube'
_diffrn_radiation_type MoK\a
_diffrn_radiation_wavelength 0.71073
_diffrn_reflns_av_R_equivalents 0.0177
_diffrn_reflns_av_sigmaI/netI 0.0474
_diffrn_reflns_limit_h_max 16
_diffrn_reflns_limit_h_min -16
_diffrn_reflns_limit_k_max 14
_diffrn_reflns_limit_k_min -14
_diffrn_reflns_limit_l_max 15
_diffrn_reflns_limit_l_min -14
_diffrn_reflns_number 3578
_diffrn_reflns_theta_full 27.48
_diffrn_reflns_theta_max 27.48
_diffrn_reflns_theta_min 2.43
_diffrn_standards_decay_% 0
_diffrn_standards_interval_count 0
_diffrn_standards_interval_time 0
_diffrn_standards_number 0
_exptl_absorpt_coefficient_mu 0.070
_exptl_absorpt_correction_T_max 0.9807
_exptl_absorpt_correction_T_min 0.9773
_exptl_absorpt_correction_type empirical
_exptl_absorpt_process_details '(SADABS; Sheldrick, 1996)'
_exptl_crystal_colour yellow
_exptl_crystal_density_diffrn 1.151
_exptl_crystal_density_method 'not measured'
_exptl_crystal_description prism
_exptl_crystal_F_000 616
_exptl_crystal_size_max 0.33
_exptl_crystal_size_mid 0.32
_exptl_crystal_size_min 0.28
_refine_diff_density_max 0.130
_refine_diff_density_min -0.113
_refine_ls_abs_structure_details 'none; Friedel pairs merged'
_refine_ls_extinction_coef 0.0083(9)
_refine_ls_extinction_expression Fc^*^=kFc[1+0.001xFc^2^\l^3^/sin(2\q)]^-1/4^
_refine_ls_extinction_method SHELXL97
_refine_ls_goodness_of_fit_ref 1.090
_refine_ls_hydrogen_treatment constr
_refine_ls_matrix_type full
_refine_ls_number_parameters 192
_refine_ls_number_reflns 1968
_refine_ls_number_restraints 32
_refine_ls_restrained_S_all 1.185
_refine_ls_R_factor_all 0.0756
_refine_ls_R_factor_gt 0.0421
_refine_ls_shift/su_max 0.002
_refine_ls_shift/su_mean 0.000
_refine_ls_structure_factor_coef Fsqd
_refine_ls_weighting_details 'w = 1/[\s^2^(Fo^2^)+(0.0262P)^2^] where P = (Fo^2^+2Fc^2^)/3'
_refine_ls_weighting_scheme calc
_refine_ls_wR_factor_gt 0.0822
_refine_ls_wR_factor_ref 0.0855
_reflns_number_gt 1004
_reflns_number_total 1968
_reflns_threshold_expression I>2\s(I)
_cod_data_source_file su6200.cif
_cod_data_source_block I
_cod_depositor_comments
;
The following automatic conversions were performed:
'_geom_bond_publ_flag' value 'YES' changed to 'yes' according to
'/home/saulius/struct/CIF-dictionaries/cif_core.dic' dictionary named
'cif_core.dic' version 2.4.1 from 2010-06-29 (5
times).

'_geom_angle_publ_flag' value 'YES' changed to 'yes' according to
'/home/saulius/struct/CIF-dictionaries/cif_core.dic' dictionary named
'cif_core.dic' version 2.4.1 from 2010-06-29 (4 times).

Automatic conversion script
Id: cif_fix_enum 1527 2010-12-29 10:47:43Z saulius 

The following automatic conversions were performed:

'_geom_bond_publ_flag' value 'YES' changed to 'yes' according to
/home/saulius/struct/CIF-dictionaries/cif_core.dic dictionary named
'cif_core.dic' version 2.4.1 from 2010-06-29 (5
times).

'_geom_angle_publ_flag' value 'YES' changed to 'yes'
according to /home/saulius/struct/CIF-dictionaries/cif_core.dic
dictionary named 'cif_core.dic' version 2.4.1 from 2010-06-29 (4
times).

Automatic conversion script
Id: cif_fix_values 1715 2011-07-08 13:25:40Z adriana 
;
_cod_original_cell_volume 1635.4(6)
_cod_database_code 2206084
_cod_database_fobs_code 2206084

loop_
_symmetry_equiv_pos_as_xyz
'x, y, z'
'-x, -y, z+1/2'
'x+1/2, -y+1/2, z'
'-x+1/2, y+1/2, z+1/2'

loop_
_atom_site_label
_atom_site_fract_x
_atom_site_fract_y
_atom_site_fract_z
_atom_site_U_iso_or_equiv
_atom_site_adp_type
_atom_site_calc_flag
_atom_site_refinement_flags
_atom_site_occupancy
_atom_site_type_symbol
O1 0.86642(17) 0.8896(2) 0.9217(2) 0.0734(7) Uani d . 1 O
H1 0.9192 0.9225 0.9643 0.100(13) Uiso d R 1 H
N1 0.50831(18) 0.5114(2) 1.0777(2) 0.0579(7) Uani d . 1 N
C1 0.6610(2) 0.6425(2) 1.0668(3) 0.0513(7) Uani d . 1 C
C2 0.6392(2) 0.7017(3) 0.9645(3) 0.0661(10) Uani d . 1 C
H2 0.5754 0.6821 0.9241 0.079 Uiso d R 1 H
C3 0.7075(3) 0.7846(3) 0.9185(3) 0.0665(9) Uani d . 1 C
H3 0.6900 0.8261 0.8483 0.080 Uiso d R 1 H
C4 0.8008(2) 0.8093(3) 0.9733(3) 0.0558(8) Uani d . 1 C
C5 0.8244(2) 0.7530(3) 1.0754(3) 0.0652(9) Uani d . 1 C
H5 0.8897 0.7704 1.1136 0.078 Uiso d R 1 H
C6 0.7546(2) 0.6713(3) 1.1217(3) 0.0622(9) Uani d . 1 C
H6 0.7715 0.6332 1.1939 0.075 Uiso d R 1 H
C7 0.5956(2) 0.5485(3) 1.1177(3) 0.0575(8) Uani d . 1 C
H7 0.6199 0.5105 1.1873 0.069 Uiso d R 1 H
C8 0.4654(2) 0.2950(3) 1.0569(3) 0.0537(8) Uani d D 1 C
C9 0.5783(2) 0.2621(4) 1.0361(4) 0.1029(15) Uani d D 1 C
H9A 0.6145 0.3242 0.9944 0.124 Uiso d R 1 H
H9B 0.6111 0.2530 1.1105 0.124 Uiso d R 1 H
C10 0.5860(3) 0.1472(5) 0.9650(6) 0.1194(18) Uani d D 1 C
H10 0.6589 0.1288 0.9526 0.143 Uiso d R 1 H
C11 0.5391(4) 0.0451(4) 1.0282(5) 0.1264(18) Uani d D 1 C
H11A 0.5447 -0.0260 0.9816 0.152 Uiso d R 1 H
H11B 0.5741 0.0310 1.1006 0.152 Uiso d R 1 H
C12 0.4293(4) 0.0731(4) 1.0506(5) 0.1149(16) Uani d D 1 C
H12 0.3985 0.0087 1.0942 0.138 Uiso d R 1 H
C13 0.3715(3) 0.0867(4) 0.9413(6) 0.1199(18) Uani d D 1 C
H13A 0.3748 0.0136 0.8974 0.144 Uiso d R 1 H
H13B 0.2991 0.1023 0.9597 0.144 Uiso d R 1 H
C14 0.4151(5) 0.1908(4) 0.8719(4) 0.1219(18) Uani d D 1 C
H14 0.3790 0.1992 0.7994 0.146 Uiso d R 1 H
C15 0.4100(4) 0.3068(4) 0.9425(3) 0.1029(14) Uani d D 1 C
H15A 0.3377 0.3277 0.9559 0.123 Uiso d R 1 H
H15B 0.4418 0.3709 0.8994 0.123 Uiso d R 1 H
C16 0.5339(5) 0.1664(5) 0.8495(5) 0.138(2) Uani d D 1 C
H16A 0.5667 0.2343 0.8133 0.165 Uiso d R 1 H
H16B 0.5438 0.0977 0.8005 0.165 Uiso d R 1 H
C17 0.4174(3) 0.1885(3) 1.1210(4) 0.1011(13) Uani d D 1 C
H17A 0.4540 0.1790 1.1931 0.121 Uiso d R 1 H
H17B 0.3445 0.2031 1.1379 0.121 Uiso d R 1 H
C18 0.4589(2) 0.4079(3) 1.1354(3) 0.0609(9) Uani d . 1 C
H18 0.4986 0.3908 1.2041 0.073 Uiso d R 1 H
C19 0.3480(2) 0.4445(3) 1.1738(3) 0.0828(12) Uani d . 1 C
H19A 0.3525 0.5142 1.2224 0.124 Uiso d R 1 H
H19B 0.3158 0.3800 1.2161 0.124 Uiso d R 1 H
H19C 0.3063 0.4626 1.1068 0.124 Uiso d R 1 H

loop_
_atom_site_aniso_label
_atom_site_aniso_U_11
_atom_site_aniso_U_22
_atom_site_aniso_U_33
_atom_site_aniso_U_12
_atom_site_aniso_U_13
_atom_site_aniso_U_23
O1 0.0706(15) 0.0849(16) 0.0646(15) -0.0192(13) -0.0139(13) -0.0023(14)
N1 0.0502(14) 0.0645(16) 0.0590(17) -0.0012(12) -0.0064(14) 0.0043(15)
C1 0.0485(17) 0.0521(17) 0.053(2) 0.0053(15) -0.0087(17) -0.0125(18)
C2 0.060(2) 0.081(2) 0.058(2) -0.009(2) -0.0166(18) -0.001(2)
C3 0.065(2) 0.077(2) 0.058(2) -0.0085(19) -0.0223(19) 0.0073(19)
C4 0.054(2) 0.060(2) 0.053(2) -0.0006(17) -0.0025(18) -0.0121(19)
C5 0.0518(19) 0.072(2) 0.072(3) -0.0008(17) -0.0244(19) -0.002(2)
C6 0.058(2) 0.062(2) 0.066(2) 0.0063(18) -0.0148(19) 0.0027(19)
C7 0.060(2) 0.061(2) 0.052(2) 0.0082(18) -0.0109(18) -0.0010(18)
C8 0.0398(16) 0.063(2) 0.058(2) -0.0001(14) 0.0110(16) 0.004(2)
C9 0.054(2) 0.108(3) 0.146(4) 0.005(2) 0.018(3) -0.039(3)
C10 0.060(2) 0.116(4) 0.183(6) 0.010(3) 0.043(3) -0.035(4)
C11 0.140(5) 0.097(4) 0.143(5) 0.038(3) -0.010(4) -0.018(3)
C12 0.140(4) 0.080(3) 0.124(5) -0.037(3) 0.034(4) 0.008(4)
C13 0.073(3) 0.087(4) 0.200(6) 0.000(2) -0.007(4) -0.037(4)
C14 0.181(6) 0.097(4) 0.088(3) 0.054(4) -0.047(3) -0.021(3)
C15 0.141(4) 0.088(3) 0.079(3) 0.034(3) -0.042(3) -0.013(3)
C16 0.219(7) 0.089(4) 0.105(5) -0.037(4) 0.089(5) -0.022(3)
C17 0.125(3) 0.087(3) 0.092(3) -0.022(3) 0.042(3) 0.004(3)
C18 0.0544(19) 0.073(2) 0.0553(19) 0.0041(17) -0.0028(17) 0.0118(19)
C19 0.072(2) 0.087(3) 0.089(3) 0.012(2) 0.027(2) 0.002(2)

loop_
_atom_type_symbol
_atom_type_description
_atom_type_scat_dispersion_real
_atom_type_scat_dispersion_imag
_atom_type_scat_source
C C 0.0033 0.0000 'International Tables Vol C Tables 4.2.6.8 and 6.1.1.4'
H H 0.0000 0.0000 'International Tables Vol C Tables 4.2.6.8 and 6.1.1.4'
N N 0.0061 0.0000 'International Tables Vol C Tables 4.2.6.8 and 6.1.1.4'
O O 0.0106 0.0000 'International Tables Vol C Tables 4.2.6.8 and 6.1.1.4'

loop_
_geom_angle_atom_site_label_1
_geom_angle_atom_site_label_2
_geom_angle_atom_site_label_3
_geom_angle
_geom_angle_publ_flag
C4 O1 H1 118.7 ?
C7 N1 C18 117.6(3) yes
C2 C1 C6 116.9(3) ?
C2 C1 C7 124.9(3) ?
C6 C1 C7 118.0(3) ?
C3 C2 C1 121.7(3) ?
C3 C2 H2 119.9 ?
C1 C2 H2 118.5 ?
C4 C3 C2 120.2(3) ?
C4 C3 H3 119.5 ?
C2 C3 H3 120.3 ?
O1 C4 C5 123.0(3) ?
O1 C4 C3 117.4(3) ?
C5 C4 C3 119.6(3) ?
C4 C5 C6 119.8(3) ?
C4 C5 H5 119.5 ?
C6 C5 H5 120.8 ?
C5 C6 C1 121.8(3) ?
C5 C6 H6 119.0 ?
C1 C6 H6 119.2 ?
N1 C7 C1 125.7(3) yes
N1 C7 H7 116.2 ?
C1 C7 H7 118.1 ?
C9 C8 C15 109.2(3) ?
C9 C8 C17 105.7(3) ?
C15 C8 C17 107.9(3) ?
C9 C8 C18 110.0(2) ?
C15 C8 C18 114.7(2) ?
C17 C8 C18 109.0(3) ?
C8 C9 C10 110.6(3) ?
C8 C9 H9A 111.2 ?
C10 C9 H9A 107.8 ?
C8 C9 H9B 107.3 ?
C10 C9 H9B 111.4 ?
H9A C9 H9B 108.5 ?
C11 C10 C16 111.7(4) ?
C11 C10 C9 110.8(4) ?
C16 C10 C9 109.3(4) ?
C11 C10 H10 107.4 ?
C16 C10 H10 108.8 ?
C9 C10 H10 108.7 ?
C12 C11 C10 108.1(4) ?
C12 C11 H11A 110.4 ?
C10 C11 H11A 109.1 ?
C12 C11 H11B 109.0 ?
C10 C11 H11B 111.6 ?
H11A C11 H11B 108.6 ?
C11 C12 C13 110.5(4) ?
C11 C12 C17 111.8(4) ?
C13 C12 C17 108.7(4) ?
C11 C12 H12 109.0 ?
C13 C12 H12 108.9 ?
C17 C12 H12 107.9 ?
C12 C13 C14 110.5(4) ?
C12 C13 H13A 110.1 ?
C14 C13 H13A 110.7 ?
C12 C13 H13B 108.0 ?
C14 C13 H13B 109.2 ?
H13A C13 H13B 108.2 ?
C13 C14 C15 110.4(4) ?
C13 C14 C16 108.0(4) ?
C15 C14 C16 106.2(4) ?
C13 C14 H14 111.2 ?
C15 C14 H14 111.3 ?
C16 C14 H14 109.6 ?
C8 C15 C14 112.0(3) ?
C8 C15 H15A 109.1 ?
C14 C15 H15A 109.3 ?
C8 C15 H15B 108.9 ?
C14 C15 H15B 109.5 ?
H15A C15 H15B 107.9 ?
C10 C16 C14 107.7(3) ?
C10 C16 H16A 107.9 ?
C14 C16 H16A 110.8 ?
C10 C16 H16B 110.6 ?
C14 C16 H16B 111.4 ?
H16A C16 H16B 108.4 ?
C8 C17 C12 110.8(3) ?
C8 C17 H17A 108.2 ?
C12 C17 H17A 108.7 ?
C8 C17 H17B 110.6 ?
C12 C17 H17B 110.2 ?
H17A C17 H17B 108.1 ?
N1 C18 C19 108.4(3) yes
N1 C18 C8 110.3(3) yes
C19 C18 C8 115.7(2) ?
N1 C18 H18 107.8 ?
C19 C18 H18 107.2 ?
C8 C18 H18 107.1 ?
C18 C19 H19A 109.3 ?
C18 C19 H19B 109.9 ?
H19A C19 H19B 109.5 ?
C18 C19 H19C 109.2 ?
H19A C19 H19C 109.5 ?
H19B C19 H19C 109.5 ?

loop_
_geom_bond_atom_site_label_1
_geom_bond_atom_site_label_2
_geom_bond_distance
_geom_bond_publ_flag
O1 C4 1.360(3) yes
O1 H1 0.9088 ?
N1 C7 1.270(3) yes
N1 C18 1.472(4) yes
C1 C2 1.382(4) ?
C1 C6 1.386(4) ?
C1 C7 1.460(4) yes
C2 C3 1.374(4) ?
C2 H2 0.9599 ?
C3 C4 1.372(4) ?
C3 H3 0.9599 ?
C4 C5 1.370(4) ?
C5 C6 1.379(4) ?
C5 H5 0.9600 ?
C6 H6 0.9599 ?
C7 H7 0.9599 ?
C8 C9 1.501(3) ?
C8 C15 1.503(4) ?
C8 C17 1.526(4) ?
C8 C18 1.553(4) yes
C9 C10 1.524(5) ?
C9 H9A 0.9600 ?
C9 H9B 0.9599 ?
C10 C11 1.478(5) ?
C10 C16 1.505(6) ?
C10 H10 0.9602 ?
C11 C12 1.452(5) ?
C11 H11A 0.9601 ?
C11 H11B 0.9600 ?
C12 C13 1.469(5) ?
C12 C17 1.530(5) ?
C12 H12 0.9598 ?
C13 C14 1.515(5) ?
C13 H13A 0.9599 ?
C13 H13B 0.9601 ?
C14 C15 1.530(4) ?
C14 C16 1.556(6) ?
C14 H14 0.9599 ?
C15 H15A 0.9600 ?
C15 H15B 0.9601 ?
C16 H16A 0.9600 ?
C16 H16B 0.9600 ?
C17 H17A 0.9600 ?
C17 H17B 0.9600 ?
C18 C19 1.532(4) ?
C18 H18 0.9600 ?
C19 H19A 0.9600 ?
C19 H19B 0.9597 ?
C19 H19C 0.9600 ?

loop_
_geom_hbond_atom_site_label_D
_geom_hbond_atom_site_label_H
_geom_hbond_atom_site_label_A
_geom_hbond_site_symmetry_A
_geom_hbond_distance_DH
_geom_hbond_distance_HA
_geom_hbond_distance_DA
_geom_hbond_angle_DHA
O1 H1 N1 3_565 0.91 1.88 2.778(3) 168

loop_
_cod_related_entry_id
_cod_related_entry_database
_cod_related_entry_code
1 ChemSpider 21537859
